data_2010247
loop_
_publ_author_name
'Takahira, T.'
'Umakoshi, K.'
'Sasaki, Y.'

_publ_section_title
;Di-\m-oxo-bis{[tris(2-pyridylmethyl)amine-<i>N</i>,<i>N</i>',<i>N</i>'',<i>N</i>''']rhenium(IV)}
 tetrakis(hexafluorophosphate) diacetone tetrahydrate
;
_journal_issue 12
_journal_name_full 'Acta Crystallographica Section C'
_journal_page_first 1870
_journal_page_last 1872
_journal_paper_doi 10.1107/S0108270194008267
_journal_volume 50
_journal_year 1994
_chemical_formula_moiety 'C42 H56 F24 N8 O8 P4 Re2'
_chemical_formula_sum 'C42 H56 F24 N8 O8 P4 Re2'
_chemical_formula_weight 1753.23
_space_group_IT_number 2
_symmetry_cell_setting triclinic
_symmetry_space_group_name_Hall '-P 1'
_symmetry_space_group_name_H-M 'P -1'
_atom_type_scat_source IntTabIV
_cell_angle_alpha 104.02(3)
_cell_angle_beta 110.14(2)
_cell_angle_gamma 106.22(3)
_cell_formula_units_Z 1
_cell_length_a 13.192(4)
_cell_length_b 13.865(6)
_cell_length_c 9.822(3)
_cell_measurement_reflns_used 25
_cell_measurement_temperature 296
_cell_measurement_theta_max 15
_cell_measurement_theta_min 12.5
_cell_volume 1501.1(11)
_diffrn_measurement_device 'Rigaku AFC-5R'
_diffrn_measurement_method \w-2\q
_diffrn_radiation_type MoK\a
_diffrn_radiation_wavelength 0.71069
_diffrn_reflns_av_R_equivalents 0.017
_diffrn_reflns_limit_h_max 16
_diffrn_reflns_limit_h_min -16
_diffrn_reflns_limit_k_max 17
_diffrn_reflns_limit_k_min -17
_diffrn_reflns_limit_l_max 12
_diffrn_reflns_limit_l_min 0
_diffrn_reflns_number 6837
_diffrn_reflns_theta_max 27.5
_diffrn_standards_decay_% 0
_diffrn_standards_interval_count 150
_diffrn_standards_number 3
_exptl_absorpt_coefficient_mu 4.31
_exptl_absorpt_correction_type none
_exptl_crystal_colour 'deep red'
_exptl_crystal_density_diffrn 1.94
_exptl_crystal_description parallelepiped
_exptl_crystal_size_max 0.52
_exptl_crystal_size_mid 0.11
_exptl_crystal_size_min 0.09
_refine_diff_density_max 1.75
_refine_diff_density_min -1.34
_refine_ls_extinction_method none
_refine_ls_goodness_of_fit_obs 1.73
_refine_ls_hydrogen_treatment noref
_refine_ls_number_parameters 388
_refine_ls_number_reflns 5517
_refine_ls_R_factor_obs 0.045
_refine_ls_shift/esd_max '0.5 for F(25), 0.1 for all other atoms'
_refine_ls_structure_factor_coef F
_refine_ls_weighting_details 'w = 1/[\s^2^(|Fo|)+(0.015|Fo|)^2^'
_refine_ls_weighting_scheme calc
_refine_ls_wR_factor_obs 0.051
_reflns_number_observed 5517
_reflns_number_total 6008
_reflns_observed_criterion F>6\s(F)
_cod_data_source_file as1122.cif
_cod_data_source_block as1122a
_cod_depositor_comments
;
 Marking attached hydrogen atoms.

 Antanas Vaitkus,
 2017-01-30

 Adding the _atom_site_type_symbol data item.

 Antanas Vaitkus,
 2017-01-30

The following automatic conversions were performed:

'_refine_ls_weighting_scheme' value '1/[\s^2^(|Fo|)+(0.015|Fo|)^2^'
was changed to 'calc'. New tag '_refine_ls_weighting_details' was
created. The value of the new tag was set to 'w =
1/[\s^2^(|Fo|)+(0.015|Fo|)^2^'.

Automatic conversion script
Id: cif_fix_values 3143 2015-03-26 13:38:13Z robertas 
;
_cod_original_cell_volume 1501.0(10)
_cod_database_code 2010247

loop_
_symmetry_equiv_pos_as_xyz
x,y,z
-x,-y,-z

loop_
_atom_site_label
_atom_site_type_symbol
_atom_site_fract_x
_atom_site_fract_y
_atom_site_fract_z
_atom_site_attached_hydrogens
Re(1) Re .00937(3) .09092(2) .03195(3) 0
P(1) P -.2791(2) -.0742(2) -.6457(2) 0
P(2) P .2262(2) .5779(2) .6176(2) 0
F(11) F -.1856(7) -.0160(8) -.4767(9) 0
F(12) F -.2740(10) .0314(9) -.6590(10) 0
F(13) F -.3796(8) -.1392(8) -.8171(8) 0
F(14) F -.2880(10) -.1814(8) -.6350(10) 0
F(15) F -.3754(7) -.0690(9) -.5920(10) 0
F(16) F -.1887(8) -.0721(9) -.7080(10) 0
F(21) F .1402(8) .4603(5) .5770(10) 0
F(22) F .3256(7) .6935(6) .6800(10) 0
F(23) F .1786(9) .6180(6) .7390(10) 0
F(24) F .2711(8) .5394(6) .4970(10) 0
F(25) F .1680(10) .5972(8) .543(2) 0
F(26) F .3170(10) .5620(10) .743(2) 0
O(1) O -.0030(4) -.0038(4) -.1605(5) 0
N(1) N .0248(5) .2190(5) .2224(7) 0
N(11) N .0276(5) .2179(5) -.0580(7) 0
N(21) N -.1666(5) .0725(5) -.0339(7) 0
N(31) N .1933(5) .1768(5) .1576(7) 0
C(12) C .0490(7) .3146(6) .0424(9) 0
C(13) C .0792(8) .4089(7) .0090(10) 1
C(14) C .0830(10) .4003(8) -.1320(10) 1
C(15) C .0580(10) .2988(8) -.2380(10) 1
C(16) C .0302(8) .2072(7) -.1980(10) 1
C(17) C .0302(8) .3193(6) .1846(9) 2
C(22) C -.1865(7) .1200(6) .0880(10) 0
C(23) C -.2989(8) .1160(7) .0640(10) 1
C(24) C -.3901(8) .0621(8) -.0890(10) 1
C(25) C -.3676(7) .0169(7) -.2140(10) 1
C(26) C -.2545(7) .0241(6) -.1821(9) 1
C(27) C -.0834(7) .1754(6) .2486(9) 2
C(32) C .2289(7) .2446(6) .3057(9) 0
C(33) C .3477(8) .3134(8) .4010(10) 1
C(34) C .4285(8) .3140(8) .3380(10) 1
C(35) C .3905(8) .2469(8) .1830(10) 1
C(36) C .2692(7) .1776(6) .0920(10) 1
C(37) C .1373(7) .2391(7) .3634(9) 2
O(2) O .1966(7) -.2955(8) .1150(10) 0
C(1) C .323(2) -.2120(10) .390(2) 3
C(2) C .2810(10) -.2814(9) .2220(10) 0
C(3) C .3630(10) -.3400(10) .198(2) 3
OW1 O .486(2) -.490(2) .193(3) 2
OW2 O .593(2) -.4190(10) .057(2) 2

loop_
_geom_angle_atom_site_label_1
_geom_angle_atom_site_label_2
_geom_angle_atom_site_label_3
_geom_angle
_geom_angle_publ_flag
O(1) Re(1) O(1') 105.3(2) yes
O(1) Re(1) N(1) 168.5(3) yes
O(1) Re(1) N(11) 88.4(2) yes
O(1) Re(1) N(21) 101.2(2) yes
O(1) Re(1) N(31) 100.7(2) yes
O(1') Re(1) N(1) 86.2(2) yes
O(1') Re(1) N(11) 166.1(2) yes
O(1') Re(1) N(21) 93.1(3) yes
O(1') Re(1) N(31) 93.6(2) yes
N(1) Re(1) N(11) 80.1(3) yes
N(1) Re(1) N(21) 77.7(2) yes
N(1) Re(1) N(31) 78.2(3) yes
N(11) Re(1) N(21) 86.3(3) yes
N(11) Re(1) N(31) 81.3(3) yes
N(21) Re(1) N(31) 154.4(2) yes
Re(1) O(1) Re(1') 74.7(2) yes
Re(1) N(1) C(17) 111.3(5) yes
Re(1) N(1) C(27) 106.4(4) yes
Re(1) N(1) C(37) 105.1(5) yes
C(17) N(1) C(27) 110.4(7) yes
Re(1) N(31) C(32) 113.6(6) yes
Re(1) N(31) C(36) 123.9(4) yes
C(32) N(31) C(36) 121.9(6) yes
N(11) C(12) C(13) 121.2(9) yes
N(11) C(12) C(17) 118.7(8) yes
C(13) C(12) C(17) 119.9(8) yes
C(12) C(13) C(14) 118.9(8) no
C(13) C(14) C(15) 119.0(10) no
C(14) C(15) C(16) 120.0(10) no
N(11) C(16) C(15) 119.7(9) no
N(1) C(17) C(12) 113.0(8) yes
N(21) C(22) C(23) 120.7(7) yes
N(21) C(22) C(27) 117.4(8) yes
C(23) C(22) C(27) 121.9(8) yes
C(22) C(23) C(24) 118.0(10) no
C(23) C(24) C(25) 121.0(10) no
C(24) C(25) C(26) 118.4(7) no
N(21) C(26) C(25) 121.5(9) no
N(1) C(27) C(22) 105.9(7) yes
N(31) C(32) C(33) 120.7(9) yes
Re(1) Re(1') O(1') 52.8(2) no
F(11) P(1) F(12) 90.3(6) no
F(11) P(1) F(14) 90.8(6) no
F(11) P(1) F(16) 92.8(5) no
F(12) P(1) F(14) 178.3(8) no
F(12) P(1) F(16) 90.0(9) no
F(13) P(1) F(15) 88.0(5) no
F(14) P(1) F(15) 94.2(8) no
F(15) P(1) F(16) 174.0(7) no
F(21) P(2) F(23) 87.0(5) no
F(21) P(2) F(25) 97.2(10) no
F(22) P(2) F(23) 91.8(5) no
F(22) P(2) F(25) 91.4(10) no
F(23) P(2) F(24) 179.0(6) no
F(23) P(2) F(26) 89.2(8) no
F(24) P(2) F(26) 91.8(8) no
C(17) N(1) C(37) 112.4(5) yes
C(27) N(1) C(37) 110.9(7) yes
Re(1) N(11) C(12) 114.5(6) yes
Re(1) N(11) C(16) 124.1(6) yes
C(12) N(11) C(16) 121.0(8) yes
Re(1) N(21) C(22) 113.6(4) yes
Re(1) N(21) C(26) 125.7(6) yes
C(22) N(21) C(26) 120.6(7) no
N(31) C(32) C(37) 117.1(6) yes
C(33) C(32) C(37) 122.2(8) yes
C(32) C(33) C(34) 118.8(8) no
C(33) C(34) C(35) 120.3(8) no
C(34) C(35) C(36) 119.0(10) no
N(31) C(36) C(35) 119.5(8) no
N(1) C(37) C(32) 106.0(7) yes
O(2) C(2) C(1) 126.7(15) no
C(1) C(2) C(3) 113.3(13) no
Re(1) Re(1') O(1) 52.6(2) no
O(1) Re(1') O(1') 105.3(2) no
F(11) P(1) F(13) 176.6(6) no
F(11) P(1) F(15) 90.0(5) no
F(12) P(1) F(15) 84.7(9) no
F(13) P(1) F(14) 86.6(6) no
F(13) P(1) F(16) 89.5(5) no
F(14) P(1) F(16) 91.1(9) no
F(21) P(2) F(22) 171.2(5) no
F(21) P(2) F(24) 93.1(5) no
F(21) P(2) F(26) 87.7(7) no
F(22) P(2) F(24) 88.2(5) no
F(22) P(2) F(26) 83.5(7) no
F(23) P(2) F(25) 86.8(10) no
F(24) P(2) F(25) 92.2(10) no
F(25) P(2) F(26) 173.5(11) no
Re(1) O(1') Re(1') 74.7(2) no
O(2) C(2) C(3) 120.0(13) no
Re(1') Re(1) O(1) 52.8(2) no
Re(1') Re(1) N(1) 138.7(2) no
Re(1') Re(1) N(21) 101.8(2) no
Re(1') Re(1) O(1') 52.6(2) no
Re(1') Re(1) N(11) 141.1(2) no
Re(1') Re(1) N(31) 101.8(2) no

loop_
_geom_bond_atom_site_label_1
_geom_bond_atom_site_label_2
_geom_bond_site_symmetry_1
_geom_bond_site_symmetry_2
_geom_bond_distance
_geom_bond_publ_flag
Re(1) Re(1') . . 2.3640(10) yes
Re(1) O(1) . . 1.947(5) yes
Re(1) O(1') . . 1.953(6) yes
Re(1) N(1) . . 2.150(6) yes
Re(1) N(11) . . 2.146(7) yes
Re(1) N(21) . . 2.105(7) yes
Re(1) N(31) . . 2.107(5) yes
N(1) C(17) . . 1.510(10) yes
N(1) C(27) . . 1.520(10) yes
N(1) C(37) . . 1.540(10) yes
N(11) C(12) . . 1.340(10) yes
N(11) C(16) . . 1.360(10) yes
N(21) C(22) . . 1.370(10) yes
N(21) C(26) . . 1.358(8) yes
N(31) C(32) . . 1.360(10) yes
N(31) C(36) . . 1.370(10) yes
C(12) C(13) . . 1.410(10) no
C(12) C(17) . . 1.490(10) yes
C(13) C(14) . . 1.38(2) no
C(14) C(15) . . 1.40(2) no
C(15) C(16) . . 1.41(2) no
C(22) C(23) . . 1.400(10) no
C(22) C(27) . . 1.509(9) yes
C(23) C(24) . . 1.410(10) no
C(24) C(25) . . 1.40(2) no
C(25) C(26) . . 1.380(10) no
C(32) C(33) . . 1.400(10) no
C(32) C(37) . . 1.490(10) yes
C(33) C(34) . . 1.40(2) no
C(34) C(35) . . 1.40(2) no
C(35) C(36) . . 1.420(10) no
P(1) F(11) . . 1.521(7) no
P(1) F(12) . . 1.480(10) no
P(1) F(13) . . 1.570(6) no
P(1) F(14) . . 1.490(10) no
P(1) F(15) . . 1.550(10) no
P(1) F(16) . . 1.510(10) no
P(2) F(21) . . 1.564(7) no
P(2) F(22) . . 1.568(7) no
P(2) F(23) . . 1.590(10) no
P(2) F(24) . . 1.540(10) no
P(2) F(25) . . 1.01(2) no
P(2) F(26) . . 1.50(2) no
O(2) C(2) . . 1.170(10) no
C(1) C(2) . . 1.50(2) no
C(2) C(3) . . 1.57(3) no
